data_9014651
loop_
_publ_author_name
'Plasil, J.'
'Hlousek, J.'
'Veselovsky, F.'
'Fejfarova, K.'
'Dusek, M.'
'Skoda, R.'
'Novak, M.'
'Cejka, J.'
'Sejkora, J.'
'Ondrus, P.'

_publ_section_title
;
 Adolfpateraite, K(UO2)(SO4)(OH)(H2O), a new uranyl,
 sulphate mineral from Jachymov, Czech Republic
;
_journal_name_full 'American Mineralogist'
_journal_page_first 447
_journal_page_last 454
_journal_paper_doi 10.2138/am.2012.3976
_journal_volume 97
_journal_year 2012
_chemical_compound_source 'Jachymov, Czech Republic'
_chemical_formula_sum 'H3 K O8 S U'
_chemical_name_mineral Adolfpateraite
_space_group_IT_number 14
_symmetry_space_group_name_Hall '-P 2ybc'
_symmetry_space_group_name_H-M 'P 1 21/c 1'
_cell_angle_alpha 90
_cell_angle_beta 107.726
_cell_angle_gamma 90
_cell_length_a 8.0462
_cell_length_b 7.9256
_cell_length_c 11.3206
_cell_formula_units_Z 4
_cell_volume 687.651
_database_code_amcsd 0018778
_exptl_crystal_density_diffrn 4.252
_cod_original_formula_sum 'K U S O8 H3'
_cod_database_code 9014651

loop_
_space_group_symop_operation_xyz
x,y,z
x,1/2-y,1/2+z
-x,1/2+y,1/2-z
-x,-y,-z

loop_
_atom_site_aniso_label
_atom_site_aniso_U_11
_atom_site_aniso_U_22
_atom_site_aniso_U_33
_atom_site_aniso_U_12
_atom_site_aniso_U_13
_atom_site_aniso_U_23
K 0.01750 0.02020 0.02480 0.00140 0.00570 0.00210
U 0.01067 0.01020 0.01605 -0.00011 0.00391 -0.00059
S 0.01360 0.01220 0.01410 0.00090 0.00240 0.00060
O1 0.01850 0.01270 0.02260 -0.00010 0.00010 0.00140
O2 0.01650 0.01330 0.01860 -0.00070 0.00710 -0.00200
O3 0.02250 0.02280 0.01520 -0.00070 0.00170 -0.00310
O4 0.01850 0.01750 0.02460 0.00170 0.00950 -0.00510
O5 0.01640 0.01840 0.02570 0.00080 0.00930 -0.00200
O6 0.02120 0.02000 0.01950 -0.00910 -0.00010 0.00070
O7 0.02390 0.02830 0.02640 0.00500 0.01020 -0.00340
O8 0.02110 0.03290 0.02800 0.00380 0.00040 -0.01250

loop_
_atom_site_label
_atom_site_fract_x
_atom_site_fract_y
_atom_site_fract_z
_atom_site_U_iso_or_equiv
K 0.06060 0.53510 0.29766 0.02100
U 0.57544 0.39873 0.29873 0.01234
S 0.20380 0.26560 0.03944 0.01370
O1 0.21580 0.07910 0.06070 0.01930
O2 0.43360 0.14360 0.30970 0.01600
O3 0.14820 0.20380 0.40620 0.02100
O4 0.74820 0.32530 0.24400 0.01950
O5 0.41080 0.48510 0.35450 0.01950
O6 0.37860 0.34210 0.09460 0.02200
O7 0.07970 0.33320 0.09740 0.02560
O8 0.26540 0.73360 0.01350 0.02890
H2a 0.35900 0.13700 0.33500 0.02200
H8a 0.15900 0.69500 0.00200 0.03470
H8b 0.32500 0.64500 0.00800 0.03470

loop_
_cod_related_entry_id
_cod_related_entry_database
_cod_related_entry_code
1 AMCSD 0018778
